data_4083462
loop_
_publ_author_name
'Au, Richard H. W.'
'Fraser, Christopher S. A.'
'Eisler, Dana J.'
'Jennings, Michael C.'
'Puddephatt, Richard J.'

_publ_section_title
;
 Binuclear Organoplatinum(IV) Complexes with Bridging Xylenediyl Groups:
 Formation of Supramolecular Polymers through Hydrogen Bonding
;
_journal_issue 6
_journal_name_full Organometallics
_journal_page_first 1719
_journal_paper_doi 10.1021/om800889j
_journal_volume 28
_journal_year 2009
_chemical_formula_sum 'C72 H105 Br3 N6 Pt3'
_chemical_formula_weight 1879.62
_chemical_name_systematic
; 
 ? 
;
_space_group_IT_number 14
_symmetry_cell_setting monoclinic
_symmetry_space_group_name_Hall '-P 2yn'
_symmetry_space_group_name_H-M 'P 1 21/n 1'
_atom_sites_solution_hydrogens geom
_atom_sites_solution_primary direct
_atom_sites_solution_secondary difmap
_audit_creation_method SHELXL-97
_cell_angle_alpha 90.00
_cell_angle_beta 92.9050(10)
_cell_angle_gamma 90.00
_cell_formula_units_Z 4
_cell_length_a 16.23160(10)
_cell_length_b 15.75260(10)
_cell_length_c 32.6752(3)
_cell_measurement_temperature 200(2)
_cell_volume 8343.98(11)
_computing_cell_refinement 'Nonius DENZO'
_computing_data_collection 'Nonius COLLECT'
_computing_data_reduction 'Nonius DENZO'
_computing_molecular_graphics 'Bruker SHELXTL'
_computing_publication_material 'Bruker SHELXTL'
_computing_structure_refinement 'SHELXL-97 (Sheldrick, 1997)'
_computing_structure_solution 'SHELXS-97 (Sheldrick, 1990)'
_diffrn_ambient_temperature 200(2)
_diffrn_measured_fraction_theta_full 0.977
_diffrn_measured_fraction_theta_max 0.977
_diffrn_measurement_device_type 'Nonius Kappa CCD'
_diffrn_measurement_method 'phi/omega scans'
_diffrn_radiation_monochromator graphite
_diffrn_radiation_source 'fine-focus sealed tube'
_diffrn_radiation_type MoK\a
_diffrn_radiation_wavelength 0.71073
_diffrn_reflns_av_R_equivalents 0.069
_diffrn_reflns_av_sigmaI/netI 0.0618
_diffrn_reflns_limit_h_max 21
_diffrn_reflns_limit_h_min -21
_diffrn_reflns_limit_k_max 18
_diffrn_reflns_limit_k_min -20
_diffrn_reflns_limit_l_max 42
_diffrn_reflns_limit_l_min -42
_diffrn_reflns_number 76629
_diffrn_reflns_theta_full 27.51
_diffrn_reflns_theta_max 27.51
_diffrn_reflns_theta_min 1.80
_exptl_absorpt_coefficient_mu 6.491
_exptl_absorpt_correction_type integration
_exptl_crystal_colour colourless
_exptl_crystal_density_diffrn 1.496
_exptl_crystal_density_method 'not measured'
_exptl_crystal_description plate
_exptl_crystal_F_000 3672
_exptl_crystal_size_max .55
_exptl_crystal_size_mid .18
_exptl_crystal_size_min .09
_refine_diff_density_max 6.315
_refine_diff_density_min -1.479
_refine_diff_density_rms 0.197
_refine_ls_extinction_method none
_refine_ls_goodness_of_fit_ref 1.022
_refine_ls_hydrogen_treatment mixed
_refine_ls_matrix_type full
_refine_ls_number_parameters 757
_refine_ls_number_reflns 18761
_refine_ls_number_restraints 0
_refine_ls_restrained_S_all 1.022
_refine_ls_R_factor_all 0.0979
_refine_ls_R_factor_gt 0.0610
_refine_ls_shift/su_max 0.002
_refine_ls_shift/su_mean 0.000
_refine_ls_structure_factor_coef Fsqd
_refine_ls_weighting_details 'calc w=1/[\s^2^(Fo^2^)+(0.0982P)^2^+36.4259P] where P=(Fo^2^+2Fc^2^)/3'
_refine_ls_weighting_scheme calc
_refine_ls_wR_factor_gt 0.1647
_refine_ls_wR_factor_ref 0.1853
_reflns_number_gt 12688
_reflns_number_total 18761
_reflns_threshold_expression >2sigma(I)
_cod_data_source_file om800889j_si_001.cif
_cod_data_source_block 4
_cod_depositor_comments
;
The following automatic conversions were performed:

'_symmetry_cell_setting' value 'Monoclinic' changed to 'monoclinic'
according to
/usr/data/users/saulius/automatic-downloads/retrospective/ACS/lib/dictionaries/cif_core.dic
dictionary named 'cif_core.dic' version 2.4.2 from 2011-04-26.

Automatic conversion script
Id: cif_fix_values 2281 2013-09-26 08:29:07Z andrius 
;
_cod_original_sg_symbol_H-M P2(1)/n
_cod_database_code 4083462

loop_
_symmetry_equiv_pos_as_xyz
'x, y, z'
'-x+1/2, y+1/2, -z+1/2'
'-x, -y, -z'
'x-1/2, -y-1/2, z-1/2'

loop_
_atom_site_label
_atom_site_type_symbol
_atom_site_fract_x
_atom_site_fract_y
_atom_site_fract_z
_atom_site_U_iso_or_equiv
_atom_site_adp_type
_atom_site_occupancy
_atom_site_symmetry_multiplicity
_atom_site_calc_flag
_atom_site_refinement_flags
Pt1 Pt 0.70693(2) 1.23370(2) -0.268377(13) 0.04562(12) Uani 1 1 d .
Pt2 Pt 0.64764(2) 1.19640(2) -0.035311(12) 0.04585(11) Uani 1 1 d .
Pt3 Pt 0.30418(2) 1.13034(3) -0.188859(13) 0.04969(12) Uani 1 1 d .
Br1 Br 0.72746(7) 1.31945(8) -0.33505(4) 0.0690(3) Uani 1 1 d .
Br2 Br 0.70179(7) 1.10314(8) 0.02518(3) 0.0587(3) Uani 1 1 d .
Br3 Br 0.16510(7) 1.17654(9) -0.22381(4) 0.0706(3) Uani 1 1 d .
C1A C 0.6135(6) 1.1666(7) -0.2987(4) 0.061(3) Uani 1 1 d .
H1AA H 0.5907 1.1252 -0.2799 0.092 Uiso 1 1 calc R
H1AB H 0.6354 1.1369 -0.3221 0.092 Uiso 1 1 calc R
H1AC H 0.5699 1.2059 -0.3083 0.092 Uiso 1 1 calc R
C2A C 0.6171(7) 1.3155(7) -0.2502(4) 0.067(3) Uani 1 1 d .
H2AA H 0.5970 1.2964 -0.2239 0.101 Uiso 1 1 calc R
H2AB H 0.5712 1.3163 -0.2709 0.101 Uiso 1 1 calc R
H2AC H 0.6402 1.3727 -0.2471 0.101 Uiso 1 1 calc R
C3A C 0.6950(6) 1.1532(6) -0.2177(3) 0.048(2) Uani 1 1 d .
H3AA H 0.6867 1.0953 -0.2289 0.058 Uiso 1 1 calc R
H3AB H 0.7493 1.1530 -0.2025 0.058 Uiso 1 1 calc R
N1N1 N 0.8095(4) 1.1551(5) -0.2841(3) 0.0457(18) Uani 1 1 d .
C1N2 C 0.8042(6) 1.0891(6) -0.3088(4) 0.054(3) Uani 1 1 d .
H1NA H 0.7515 1.0746 -0.3207 0.065 Uiso 1 1 calc R
C1N3 C 0.8703(6) 1.0398(7) -0.3184(4) 0.056(3) Uani 1 1 d .
H1NB H 0.8627 0.9922 -0.3360 0.068 Uiso 1 1 calc R
C1N4 C 0.9482(6) 1.0602(6) -0.3020(4) 0.054(3) Uani 1 1 d .
C1N5 C 0.9541(6) 1.1290(6) -0.2760(3) 0.044(2) Uani 1 1 d .
H1NC H 1.0063 1.1444 -0.2637 0.053 Uiso 1 1 calc R
C1N6 C 0.8834(5) 1.1769(6) -0.2675(3) 0.042(2) Uani 1 1 d .
C4A C 1.0259(6) 1.0078(6) -0.3118(3) 0.053(3) Uani 1 1 d .
C5A C 1.0066(7) 0.9369(7) -0.3430(4) 0.071(3) Uani 1 1 d .
H5AA H 0.9671 0.8972 -0.3318 0.107 Uiso 1 1 calc R
H5AB H 1.0576 0.9067 -0.3486 0.107 Uiso 1 1 calc R
H5AC H 0.9829 0.9616 -0.3685 0.107 Uiso 1 1 calc R
C6A C 1.0658(7) 0.9700(7) -0.2720(4) 0.067(3) Uani 1 1 d .
H6AA H 1.0274 0.9300 -0.2601 0.101 Uiso 1 1 calc R
H6AB H 1.0785 1.0158 -0.2524 0.101 Uiso 1 1 calc R
H6AC H 1.1167 0.9403 -0.2781 0.101 Uiso 1 1 calc R
C7A C 1.0890(7) 1.0718(8) -0.3294(4) 0.072(4) Uani 1 1 d .
H7AA H 1.0656 1.0964 -0.3550 0.107 Uiso 1 1 calc R
H7AB H 1.1403 1.0419 -0.3348 0.107 Uiso 1 1 calc R
H7AC H 1.1007 1.1172 -0.3094 0.107 Uiso 1 1 calc R
N2N1 N 0.8134(5) 1.2966(5) -0.2412(3) 0.0467(19) Uani 1 1 d .
C2N2 C 0.8140(7) 1.3722(7) -0.2227(4) 0.060(3) Uani 1 1 d .
H2NA H 0.7647 1.4047 -0.2241 0.072 Uiso 1 1 calc R
C2N3 C 0.8814(8) 1.4051(7) -0.2018(4) 0.070(3) Uani 1 1 d .
H2NB H 0.8774 1.4592 -0.1892 0.084 Uiso 1 1 calc R
C2N4 C 0.9546(7) 1.3624(7) -0.1986(4) 0.059(3) Uani 1 1 d .
C2N5 C 0.9568(7) 1.2856(6) -0.2203(4) 0.057(3) Uani 1 1 d .
H2NC H 1.0068 1.2543 -0.2203 0.069 Uiso 1 1 calc R
C2N6 C 0.8868(6) 1.2544(6) -0.2418(3) 0.045(2) Uani 1 1 d .
C8A C 1.0326(10) 1.3943(8) -0.1754(5) 0.090(5) Uani 1 1 d .
C9A C 1.0203(13) 1.4856(9) -0.1587(7) 0.149(9) Uani 1 1 d .
H9AA H 1.0711 1.5044 -0.1439 0.223 Uiso 1 1 calc R
H9AB H 0.9749 1.4857 -0.1400 0.223 Uiso 1 1 calc R
H9AC H 1.0072 1.5242 -0.1816 0.223 Uiso 1 1 calc R
C10A C 1.1060(10) 1.3965(10) -0.2049(7) 0.123(7) Uani 1 1 d .
H10A H 1.1157 1.3392 -0.2153 0.185 Uiso 1 1 calc R
H10B H 1.1560 1.4168 -0.1898 0.185 Uiso 1 1 calc R
H10C H 1.0923 1.4348 -0.2278 0.185 Uiso 1 1 calc R
C11A C 1.0550(12) 1.3318(9) -0.1412(6) 0.112(6) Uani 1 1 d .
H11A H 1.0633 1.2754 -0.1529 0.169 Uiso 1 1 calc R
H11B H 1.0102 1.3294 -0.1222 0.169 Uiso 1 1 calc R
H11C H 1.1058 1.3504 -0.1264 0.169 Uiso 1 1 calc R
C1B C 0.5493(7) 1.2344(7) -0.0025(3) 0.057(3) Uani 1 1 d .
H1BA H 0.5147 1.2736 -0.0191 0.085 Uiso 1 1 calc R
H1BB H 0.5696 1.2630 0.0227 0.085 Uiso 1 1 calc R
H1BC H 0.5166 1.1846 0.0046 0.085 Uiso 1 1 calc R
C2B C 0.7036(8) 1.3012(7) -0.0106(4) 0.070(3) Uani 1 1 d .
H2BA H 0.6924 1.3500 -0.0286 0.105 Uiso 1 1 calc R
H2BB H 0.7633 1.2916 -0.0076 0.105 Uiso 1 1 calc R
H2BC H 0.6821 1.3126 0.0164 0.105 Uiso 1 1 calc R
C3B C 0.6072(7) 1.2765(6) -0.0835(3) 0.056(3) Uani 1 1 d .
H3BA H 0.5576 1.3077 -0.0755 0.067 Uiso 1 1 calc R
H3BB H 0.6508 1.3186 -0.0885 0.067 Uiso 1 1 calc R
N3N1 N 0.5987(5) 1.0795(5) -0.0619(2) 0.0434(18) Uani 1 1 d .
C3N2 C 0.5285(6) 1.0412(6) -0.0539(3) 0.042(2) Uani 1 1 d .
H3NA H 0.4955 1.0667 -0.0341 0.050 Uiso 1 1 calc R
C3N3 C 0.5005(6) 0.9696(7) -0.0715(3) 0.049(2) Uani 1 1 d .
H3NB H 0.4491 0.9466 -0.0643 0.059 Uiso 1 1 calc R
C3N4 C 0.5474(6) 0.9279(6) -0.1008(3) 0.046(2) Uani 1 1 d .
C3N5 C 0.6231(6) 0.9655(6) -0.1077(3) 0.043(2) Uani 1 1 d .
H3NC H 0.6581 0.9397 -0.1265 0.051 Uiso 1 1 calc R
C3N6 C 0.6487(5) 1.0385(6) -0.0881(3) 0.0399(19) Uani 1 1 d .
C4B C 0.5207(6) 0.8438(6) -0.1206(3) 0.049(2) Uani 1 1 d .
C5B C 0.4278(7) 0.8278(8) -0.1171(4) 0.067(3) Uani 1 1 d .
H5BA H 0.4148 0.8277 -0.0881 0.101 Uiso 1 1 calc R
H5BB H 0.4131 0.7727 -0.1293 0.101 Uiso 1 1 calc R
H5BC H 0.3964 0.8728 -0.1315 0.101 Uiso 1 1 calc R
C6B C 0.5708(8) 0.7727(6) -0.1014(4) 0.064(3) Uani 1 1 d .
H6BA H 0.5629 0.7713 -0.0719 0.096 Uiso 1 1 calc R
H6BB H 0.6293 0.7819 -0.1060 0.096 Uiso 1 1 calc R
H6BC H 0.5530 0.7186 -0.1137 0.096 Uiso 1 1 calc R
C7B C 0.5351(7) 0.8437(8) -0.1672(3) 0.065(3) Uani 1 1 d .
H7BA H 0.5937 0.8532 -0.1714 0.097 Uiso 1 1 calc R
H7BB H 0.5024 0.8891 -0.1806 0.097 Uiso 1 1 calc R
H7BC H 0.5183 0.7888 -0.1790 0.097 Uiso 1 1 calc R
N4N1 N 0.7477(5) 1.1470(5) -0.0689(2) 0.0439(18) Uani 1 1 d .
C4N2 C 0.8253(6) 1.1770(7) -0.0665(3) 0.053(2) Uani 1 1 d .
H4NA H 0.8377 1.2237 -0.0489 0.064 Uiso 1 1 calc R
C4N3 C 0.8866(6) 1.1438(7) -0.0882(4) 0.057(3) Uani 1 1 d .
H4NB H 0.9405 1.1674 -0.0859 0.068 Uiso 1 1 calc R
C4N4 C 0.8697(6) 1.0739(6) -0.1142(3) 0.049(2) Uani 1 1 d .
C4N5 C 0.7906(5) 1.0394(6) -0.1144(3) 0.044(2) Uani 1 1 d .
H4NC H 0.7777 0.9904 -0.1304 0.053 Uiso 1 1 calc R
C4N6 C 0.7308(6) 1.0763(6) -0.0915(3) 0.041(2) Uani 1 1 d .
C8B C 0.9370(6) 1.0341(7) -0.1398(4) 0.056(3) Uani 1 1 d .
C9B C 1.0104(7) 1.0947(9) -0.1431(5) 0.086(4) Uani 1 1 d .
H9BA H 1.0525 1.0677 -0.1592 0.129 Uiso 1 1 calc R
H9BB H 1.0339 1.1078 -0.1156 0.129 Uiso 1 1 calc R
H9BC H 0.9916 1.1473 -0.1567 0.129 Uiso 1 1 calc R
C10B C 0.9630(6) 0.9511(8) -0.1211(4) 0.064(3) Uani 1 1 d .
H10D H 0.9148 0.9141 -0.1194 0.095 Uiso 1 1 calc R
H10E H 0.9877 0.9609 -0.0935 0.095 Uiso 1 1 calc R
H10F H 1.0036 0.9240 -0.1380 0.095 Uiso 1 1 calc R
C11B C 0.9028(7) 1.0216(7) -0.1831(3) 0.059(3) Uani 1 1 d .
H11D H 0.8560 0.9823 -0.1832 0.088 Uiso 1 1 calc R
H11E H 0.9458 0.9980 -0.1998 0.088 Uiso 1 1 calc R
H11F H 0.8844 1.0763 -0.1946 0.088 Uiso 1 1 calc R
C1C C 0.3509(7) 1.2530(7) -0.1962(4) 0.065(3) Uani 1 1 d .
H1CA H 0.4079 1.2555 -0.1848 0.098 Uiso 1 1 calc R
H1CB H 0.3170 1.2937 -0.1817 0.098 Uiso 1 1 calc R
H1CC H 0.3496 1.2673 -0.2254 0.098 Uiso 1 1 calc R
C2C C 0.3487(7) 1.1058(10) -0.2456(3) 0.078(4) Uani 1 1 d .
H2CA H 0.4058 1.0855 -0.2423 0.117 Uiso 1 1 calc R
H2CB H 0.3470 1.1579 -0.2620 0.117 Uiso 1 1 calc R
H2CC H 0.3145 1.0622 -0.2595 0.117 Uiso 1 1 calc R
C3C C 0.4144(5) 1.0807(7) -0.1630(3) 0.049(2) Uani 1 1 d .
H3CA H 0.4033 1.0638 -0.1347 0.059 Uiso 1 1 calc R
H3CB H 0.4253 1.0277 -0.1781 0.059 Uiso 1 1 calc R
N5N1 N 0.2547(5) 1.0050(5) -0.1759(2) 0.0461(18) Uani 1 1 d .
C5N2 C 0.2536(6) 0.9389(7) -0.2006(3) 0.054(2) Uani 1 1 d .
H5NA H 0.2729 0.9460 -0.2273 0.064 Uiso 1 1 calc R
C5N3 C 0.2265(8) 0.8621(8) -0.1899(4) 0.066(3) Uani 1 1 d .
H5NB H 0.2273 0.8168 -0.2090 0.079 Uiso 1 1 calc R
C5N4 C 0.1969(6) 0.8471(6) -0.1506(3) 0.050(2) Uani 1 1 d .
C5N5 C 0.1987(6) 0.9187(6) -0.1254(3) 0.048(2) Uani 1 1 d .
H5NC H 0.1788 0.9141 -0.0986 0.057 Uiso 1 1 calc R
C5N6 C 0.2280(5) 0.9956(6) -0.1379(3) 0.041(2) Uani 1 1 d .
C4C C 0.1631(7) 0.7616(6) -0.1376(4) 0.061(3) Uani 1 1 d .
C5C C 0.2290(8) 0.6952(8) -0.1398(6) 0.097(5) Uani 1 1 d .
H5CA H 0.2759 0.7105 -0.1212 0.146 Uiso 1 1 calc R
H5CB H 0.2472 0.6916 -0.1679 0.146 Uiso 1 1 calc R
H5CC H 0.2069 0.6402 -0.1317 0.146 Uiso 1 1 calc R
C6C C 0.0888(7) 0.7395(8) -0.1672(5) 0.079(4) Uani 1 1 d .
H6CA H 0.0464 0.7835 -0.1655 0.118 Uiso 1 1 calc R
H6CB H 0.0658 0.6846 -0.1595 0.118 Uiso 1 1 calc R
H6CC H 0.1070 0.7363 -0.1953 0.118 Uiso 1 1 calc R
C7C C 0.1366(10) 0.7608(9) -0.0948(5) 0.091(5) Uani 1 1 d .
H7CA H 0.1836 0.7749 -0.0761 0.136 Uiso 1 1 calc R
H7CB H 0.1159 0.7042 -0.0883 0.136 Uiso 1 1 calc R
H7CC H 0.0927 0.8027 -0.0919 0.136 Uiso 1 1 calc R
N6N1 N 0.2501(4) 1.1451(5) -0.1299(2) 0.0422(17) Uani 1 1 d .
C6N2 C 0.2416(6) 1.2160(7) -0.1091(4) 0.060(3) Uani 1 1 d .
H6NA H 0.2565 1.2678 -0.1216 0.072 Uiso 1 1 calc R
C6N3 C 0.2126(7) 1.2194(7) -0.0708(4) 0.062(3) Uani 1 1 d .
H6NB H 0.2057 1.2730 -0.0580 0.074 Uiso 1 1 calc R
C6N4 C 0.1936(7) 1.1479(7) -0.0508(4) 0.059(3) Uani 1 1 d .
C6N5 C 0.1987(6) 1.0724(7) -0.0730(3) 0.052(2) Uani 1 1 d .
H6NC H 0.1834 1.0204 -0.0608 0.063 Uiso 1 1 calc R
C6N6 C 0.2255(5) 1.0722(6) -0.1122(3) 0.042(2) Uani 1 1 d .
C8C C 0.1675(10) 1.1447(9) -0.0048(4) 0.084(4) Uani 1 1 d .
C9C C 0.1093(14) 1.2232(12) 0.0016(6) 0.140(9) Uani 1 1 d .
H9CA H 0.0922 1.2237 0.0300 0.210 Uiso 1 1 calc R
H9CB H 0.0605 1.2189 -0.0171 0.210 Uiso 1 1 calc R
H9CC H 0.1391 1.2757 -0.0039 0.210 Uiso 1 1 calc R
C10C C 0.1182(13) 1.0651(11) 0.0039(5) 0.122(7) Uani 1 1 d .
H10G H 0.1532 1.0150 0.0010 0.182 Uiso 1 1 calc R
H10H H 0.0704 1.0614 -0.0156 0.182 Uiso 1 1 calc R
H10I H 0.0993 1.0677 0.0319 0.182 Uiso 1 1 calc R
C11C C 0.2422(13) 1.1461(16) 0.0219(6) 0.149(9) Uani 1 1 d .
H11G H 0.2763 1.0966 0.0161 0.224 Uiso 1 1 calc R
H11H H 0.2273 1.1444 0.0506 0.224 Uiso 1 1 calc R
H11I H 0.2733 1.1981 0.0170 0.224 Uiso 1 1 calc R
C1D1 C 0.6316(6) 1.1649(6) -0.1863(3) 0.046(2) Uani 1 1 d .
C1D2 C 0.6451(6) 1.2195(6) -0.1532(3) 0.052(2) Uani 1 1 d .
C1D3 C 0.5867(6) 1.2272(7) -0.1228(3) 0.053(3) Uani 1 1 d .
C1D4 C 0.5091(6) 1.1889(7) -0.1292(3) 0.052(2) Uani 1 1 d .
C1D5 C 0.4953(6) 1.1306(6) -0.1606(3) 0.048(2) Uani 1 1 d .
C1D6 C 0.5572(5) 1.1177(7) -0.1888(3) 0.049(2) Uani 1 1 d .
C1D C 0.7230(7) 1.2733(8) -0.1493(4) 0.065(3) Uani 1 1 d .
H1DA H 0.7575 1.2615 -0.1724 0.097 Uiso 1 1 calc R
H1DB H 0.7538 1.2596 -0.1236 0.097 Uiso 1 1 calc R
H1DC H 0.7079 1.3336 -0.1494 0.097 Uiso 1 1 calc R
C2D C 0.4449(7) 1.2092(8) -0.0993(3) 0.062(3) Uani 1 1 d .
H2DA H 0.3940 1.1784 -0.1070 0.093 Uiso 1 1 calc R
H2DB H 0.4340 1.2704 -0.0996 0.093 Uiso 1 1 calc R
H2DC H 0.4648 1.1920 -0.0717 0.093 Uiso 1 1 calc R
C3D C 0.5480(6) 1.0476(8) -0.2197(4) 0.066(3) Uani 1 1 d .
H3DA H 0.4938 1.0208 -0.2178 0.099 Uiso 1 1 calc R
H3DB H 0.5913 1.0052 -0.2142 0.099 Uiso 1 1 calc R
H3DC H 0.5528 1.0708 -0.2473 0.099 Uiso 1 1 calc R

loop_
_atom_site_aniso_label
_atom_site_aniso_U_11
_atom_site_aniso_U_22
_atom_site_aniso_U_33
_atom_site_aniso_U_23
_atom_site_aniso_U_13
_atom_site_aniso_U_12
Pt1 0.02648(18) 0.0479(2) 0.0628(3) 0.01515(17) 0.00514(16) 0.00418(14)
Pt2 0.0422(2) 0.0465(2) 0.0484(2) -0.00782(16) -0.00216(16) 0.00455(16)
Pt3 0.03161(19) 0.0626(2) 0.0547(2) 0.01358(18) 0.00075(16) -0.00472(17)
Br1 0.0539(6) 0.0698(7) 0.0848(8) 0.0342(6) 0.0171(6) 0.0088(5)
Br2 0.0546(6) 0.0726(7) 0.0485(6) -0.0026(5) -0.0019(5) 0.0097(5)
Br3 0.0404(6) 0.0909(9) 0.0791(8) 0.0115(6) -0.0124(5) -0.0004(6)
C1A 0.037(5) 0.066(7) 0.080(8) 0.016(6) -0.001(5) -0.007(5)
C2A 0.040(6) 0.075(8) 0.088(9) 0.023(6) 0.019(6) 0.031(5)
C3A 0.033(5) 0.050(5) 0.062(6) 0.020(5) 0.003(4) -0.001(4)
N1N1 0.027(4) 0.048(4) 0.062(5) 0.007(4) 0.004(4) 0.002(3)
C1N2 0.036(5) 0.051(6) 0.075(7) 0.003(5) -0.001(5) -0.005(4)
C1N3 0.039(5) 0.050(6) 0.080(8) -0.010(5) 0.001(5) 0.000(4)
C1N4 0.038(5) 0.047(5) 0.077(7) 0.010(5) 0.007(5) 0.010(4)
C1N5 0.030(4) 0.040(5) 0.063(6) 0.004(4) 0.000(4) 0.006(4)
C1N6 0.027(4) 0.042(5) 0.058(6) 0.013(4) 0.004(4) -0.001(4)
C4A 0.036(5) 0.048(5) 0.076(7) 0.005(5) 0.004(5) 0.002(4)
C5A 0.057(7) 0.062(7) 0.095(10) -0.015(6) 0.007(7) 0.020(6)
C6A 0.047(6) 0.060(7) 0.093(9) 0.012(6) -0.002(6) 0.006(5)
C7A 0.044(6) 0.075(8) 0.098(9) 0.013(7) 0.033(6) 0.008(6)
N2N1 0.037(4) 0.041(4) 0.062(5) 0.007(4) 0.000(4) -0.001(3)
C2N2 0.046(6) 0.055(6) 0.080(8) 0.001(5) 0.004(6) 0.013(5)
C2N3 0.074(8) 0.043(6) 0.092(9) -0.001(6) -0.004(7) -0.003(6)
C2N4 0.044(6) 0.058(6) 0.074(8) 0.013(5) -0.007(5) 0.000(5)
C2N5 0.047(6) 0.040(5) 0.085(8) 0.000(5) -0.004(5) 0.008(4)
C2N6 0.037(5) 0.040(5) 0.060(6) 0.008(4) 0.007(4) -0.001(4)
C8A 0.085(10) 0.056(7) 0.123(13) -0.014(7) -0.057(9) 0.009(7)
C9A 0.167(18) 0.058(9) 0.21(2) -0.033(11) -0.112(16) 0.029(10)
C10A 0.072(10) 0.087(11) 0.21(2) 0.013(12) -0.045(12) -0.037(9)
C11A 0.135(15) 0.066(9) 0.130(15) -0.010(9) -0.062(12) 0.000(9)
C1B 0.058(7) 0.060(6) 0.052(6) -0.008(5) 0.002(5) 0.005(5)
C2B 0.061(7) 0.052(6) 0.096(9) -0.037(6) -0.002(7) -0.002(5)
C3B 0.054(6) 0.046(5) 0.066(7) -0.004(5) 0.002(5) 0.004(5)
N3N1 0.033(4) 0.056(5) 0.041(4) -0.007(3) -0.002(3) 0.006(3)
C3N2 0.040(5) 0.049(5) 0.037(5) -0.007(4) -0.001(4) 0.005(4)
C3N3 0.033(5) 0.064(6) 0.050(6) 0.002(5) 0.005(4) -0.002(4)
C3N4 0.043(5) 0.051(5) 0.045(5) 0.005(4) -0.001(4) -0.001(4)
C3N5 0.037(5) 0.048(5) 0.043(5) -0.004(4) -0.001(4) 0.003(4)
C3N6 0.034(5) 0.048(5) 0.037(5) -0.004(4) -0.002(4) 0.006(4)
C4B 0.044(5) 0.052(6) 0.052(6) -0.013(4) 0.006(5) -0.009(4)
C5B 0.048(6) 0.074(7) 0.080(8) -0.027(6) 0.006(6) -0.020(6)
C6B 0.079(8) 0.041(5) 0.071(8) -0.004(5) 0.009(6) -0.001(5)
C7B 0.059(7) 0.072(7) 0.063(7) -0.019(6) 0.005(6) -0.017(6)
N4N1 0.038(4) 0.045(4) 0.049(5) -0.009(3) 0.002(4) 0.002(3)
C4N2 0.037(5) 0.061(6) 0.061(7) -0.012(5) 0.003(5) -0.006(5)
C4N3 0.034(5) 0.058(6) 0.078(8) -0.002(5) -0.002(5) -0.006(4)
C4N4 0.043(5) 0.053(6) 0.050(6) 0.004(4) -0.006(4) 0.001(4)
C4N5 0.034(5) 0.043(5) 0.054(6) -0.003(4) -0.001(4) 0.010(4)
C4N6 0.038(5) 0.040(5) 0.046(5) -0.002(4) 0.004(4) 0.002(4)
C8B 0.029(5) 0.062(6) 0.077(8) -0.003(5) 0.015(5) 0.001(4)
C9B 0.037(6) 0.089(9) 0.136(13) -0.006(9) 0.036(7) -0.011(6)
C10B 0.039(6) 0.088(8) 0.064(7) 0.008(6) 0.009(5) 0.018(6)
C11B 0.051(6) 0.068(7) 0.059(7) 0.007(5) 0.018(5) 0.006(5)
C1C 0.048(6) 0.066(7) 0.080(8) 0.034(6) -0.009(6) -0.022(5)
C2C 0.048(7) 0.135(12) 0.053(7) 0.028(7) 0.015(6) -0.004(7)
C3C 0.029(4) 0.068(6) 0.049(6) 0.015(5) -0.009(4) -0.002(4)
N5N1 0.040(4) 0.056(5) 0.043(4) 0.001(4) 0.003(4) -0.002(4)
C5N2 0.048(6) 0.067(7) 0.046(6) -0.005(5) 0.002(5) -0.006(5)
C5N3 0.070(8) 0.065(7) 0.062(7) -0.015(6) -0.002(6) -0.001(6)
C5N4 0.033(5) 0.050(5) 0.067(7) -0.005(5) -0.013(5) -0.001(4)
C5N5 0.041(5) 0.054(6) 0.048(6) -0.010(4) 0.002(4) -0.004(4)
C5N6 0.022(4) 0.051(5) 0.048(5) 0.004(4) -0.002(4) -0.004(4)
C4C 0.043(6) 0.044(5) 0.094(9) -0.012(5) -0.011(6) -0.012(5)
C5C 0.056(8) 0.059(8) 0.175(17) 0.008(9) -0.012(9) 0.000(6)
C6C 0.045(6) 0.069(8) 0.119(12) -0.026(7) -0.023(7) -0.010(6)
C7C 0.101(11) 0.069(8) 0.100(11) 0.021(7) -0.009(9) -0.036(8)
N6N1 0.028(4) 0.042(4) 0.056(5) 0.002(3) 0.000(3) 0.000(3)
C6N2 0.036(5) 0.056(6) 0.086(9) 0.006(6) -0.005(5) 0.000(5)
C6N3 0.057(7) 0.056(6) 0.072(8) -0.011(6) 0.007(6) 0.007(5)
C6N4 0.054(6) 0.058(6) 0.065(7) -0.008(5) -0.004(5) 0.014(5)
C6N5 0.040(5) 0.061(6) 0.056(6) 0.000(5) -0.002(5) 0.005(5)
C6N6 0.029(4) 0.054(5) 0.042(5) -0.002(4) -0.004(4) 0.004(4)
C8C 0.098(11) 0.080(9) 0.077(9) -0.024(7) 0.018(8) 0.023(8)
C9C 0.20(2) 0.123(14) 0.102(13) -0.003(11) 0.062(15) 0.071(15)
C10C 0.175(19) 0.109(13) 0.087(11) -0.005(9) 0.066(13) -0.006(13)
C11C 0.138(18) 0.22(3) 0.087(14) -0.006(14) -0.049(13) -0.005(17)
C1D1 0.039(5) 0.046(5) 0.053(6) 0.012(4) 0.000(4) 0.003(4)
C1D2 0.047(6) 0.052(6) 0.058(6) 0.014(5) -0.001(5) -0.003(5)
C1D3 0.036(5) 0.070(7) 0.054(6) 0.017(5) 0.002(4) 0.010(5)
C1D4 0.037(5) 0.069(7) 0.049(6) 0.014(5) -0.004(4) 0.008(5)
C1D5 0.031(5) 0.058(6) 0.055(6) 0.012(5) -0.004(4) 0.000(4)
C1D6 0.026(4) 0.065(6) 0.055(6) 0.007(5) 0.001(4) -0.003(4)
C1D 0.048(6) 0.084(8) 0.061(7) 0.006(6) -0.004(5) -0.018(6)
C2D 0.043(6) 0.095(9) 0.049(6) 0.003(6) 0.006(5) 0.005(6)
C3D 0.036(6) 0.079(8) 0.084(9) -0.004(6) 0.014(6) -0.006(5)

loop_
_atom_type_symbol
_atom_type_description
_atom_type_scat_dispersion_real
_atom_type_scat_dispersion_imag
_atom_type_scat_source
C C 0.0033 0.0016 'International Tables Vol C Tables 4.2.6.8 and 6.1.1.4'
H H 0.0000 0.0000 'International Tables Vol C Tables 4.2.6.8 and 6.1.1.4'
N N 0.0061 0.0033 'International Tables Vol C Tables 4.2.6.8 and 6.1.1.4'
Br Br -0.2901 2.4595 'International Tables Vol C Tables 4.2.6.8 and 6.1.1.4'
Pt Pt -1.7033 8.3905 'International Tables Vol C Tables 4.2.6.8 and 6.1.1.4'

loop_
_geom_angle_atom_site_label_1
_geom_angle_atom_site_label_2
_geom_angle_atom_site_label_3
_geom_angle
C2A Pt1 C1A 86.8(5)
C2A Pt1 C3A 93.2(4)
C1A Pt1 C3A 88.5(4)
C2A Pt1 N2N1 99.2(4)
C1A Pt1 N2N1 173.6(4)
C3A Pt1 N2N1 93.3(4)
C2A Pt1 N1N1 174.6(4)
C1A Pt1 N1N1 98.6(4)
C3A Pt1 N1N1 86.8(3)
N2N1 Pt1 N1N1 75.4(3)
C2A Pt1 Br1 92.3(3)
C1A Pt1 Br1 89.2(3)
C3A Pt1 Br1 174.0(3)
N2N1 Pt1 Br1 88.4(2)
N1N1 Pt1 Br1 88.0(2)
C2B Pt2 C1B 84.2(5)
C2B Pt2 C3B 85.8(5)
C1B Pt2 C3B 89.7(4)
C2B Pt2 N4N1 99.4(4)
C1B Pt2 N4N1 175.7(4)
C3B Pt2 N4N1 92.9(4)
C2B Pt2 N3N1 174.9(4)
C1B Pt2 N3N1 100.2(4)
C3B Pt2 N3N1 96.6(4)
N4N1 Pt2 N3N1 76.1(3)
C2B Pt2 Br2 91.7(4)
C1B Pt2 Br2 90.6(3)
C3B Pt2 Br2 177.5(3)
N4N1 Pt2 Br2 87.0(2)
N3N1 Pt2 Br2 85.8(2)
C2C Pt3 C3C 87.8(5)
C2C Pt3 C1C 85.7(5)
C3C Pt3 C1C 94.8(4)
C2C Pt3 N6N1 174.4(4)
C3C Pt3 N6N1 93.3(3)
C1C Pt3 N6N1 99.6(4)
C2C Pt3 N5N1 98.9(5)
C3C Pt3 N5N1 84.2(3)
C1C Pt3 N5N1 175.3(4)
N6N1 Pt3 N5N1 75.8(3)
C2C Pt3 Br3 89.6(4)
C3C Pt3 Br3 174.2(3)
C1C Pt3 Br3 90.2(3)
N6N1 Pt3 Br3 88.8(2)
N5N1 Pt3 Br3 91.1(2)
C1D1 C3A Pt1 124.0(6)
C1N2 N1N1 C1N6 118.8(8)
C1N2 N1N1 Pt1 124.9(7)
C1N6 N1N1 Pt1 116.3(6)
N1N1 C1N2 C1N3 124.0(10)
C1N2 C1N3 C1N4 119.2(10)
C1N5 C1N4 C1N3 117.1(9)
C1N5 C1N4 C4A 120.9(9)
C1N3 C1N4 C4A 122.0(10)
C1N4 C1N5 C1N6 120.7(9)
N1N1 C1N6 C1N5 120.2(9)
N1N1 C1N6 C2N6 116.7(8)
C1N5 C1N6 C2N6 123.0(8)
C5A C4A C6A 110.0(9)
C5A C4A C1N4 112.6(9)
C6A C4A C1N4 109.9(9)
C5A C4A C7A 109.9(10)
C6A C4A C7A 107.6(9)
C1N4 C4A C7A 106.7(8)
C2N2 N2N1 C2N6 117.0(9)
C2N2 N2N1 Pt1 125.9(7)
C2N6 N2N1 Pt1 117.1(6)
N2N1 C2N2 C2N3 123.6(10)
C2N2 C2N3 C2N4 121.6(11)
C2N3 C2N4 C2N5 115.4(11)
C2N3 C2N4 C8A 124.9(11)
C2N5 C2N4 C8A 119.6(10)
C2N6 C2N5 C2N4 121.2(10)
N2N1 C2N6 C2N5 120.7(9)
N2N1 C2N6 C1N6 113.7(9)
C2N5 C2N6 C1N6 125.6(9)
C11A C8A C2N4 108.2(12)
C11A C8A C9A 111.8(14)
C2N4 C8A C9A 111.2(12)
C11A C8A C10A 107.8(13)
C2N4 C8A C10A 109.7(13)
C9A C8A C10A 108.0(15)
C1D3 C3B Pt2 112.0(7)
C3N2 N3N1 C3N6 116.8(8)
C3N2 N3N1 Pt2 127.4(6)
C3N6 N3N1 Pt2 115.6(6)
N3N1 C3N2 C3N3 125.1(8)
C3N2 C3N3 C3N4 120.1(9)
C3N5 C3N4 C3N3 114.9(9)
C3N5 C3N4 C4B 122.4(8)
C3N3 C3N4 C4B 122.5(8)
C3N6 C3N5 C3N4 122.2(9)
C3N5 C3N6 N3N1 120.7(8)
C3N5 C3N6 C4N6 124.1(8)
N3N1 C3N6 C4N6 115.2(8)
C6B C4B C3N4 109.4(9)
C6B C4B C5B 111.0(9)
C3N4 C4B C5B 111.6(8)
C6B C4B C7B 107.7(9)
C3N4 C4B C7B 111.2(8)
C5B C4B C7B 105.7(9)
C4N2 N4N1 C4N6 118.9(8)
C4N2 N4N1 Pt2 125.0(6)
C4N6 N4N1 Pt2 116.0(6)
N4N1 C4N2 C4N3 123.0(10)
C4N2 C4N3 C4N4 119.4(9)
C4N5 C4N4 C4N3 117.2(9)
C4N5 C4N4 C8B 121.2(9)
C4N3 C4N4 C8B 121.5(9)
C4N6 C4N5 C4N4 120.4(9)
N4N1 C4N6 C4N5 120.7(8)
N4N1 C4N6 C3N6 116.8(7)
C4N5 C4N6 C3N6 122.3(8)
C10B C8B C11B 110.7(9)
C10B C8B C9B 111.6(10)
C11B C8B C9B 105.3(10)
C10B C8B C4N4 109.1(9)
C11B C8B C4N4 109.0(8)
C9B C8B C4N4 111.1(9)
C1D5 C3C Pt3 122.9(7)
C5N2 N5N1 C5N6 119.0(9)
C5N2 N5N1 Pt3 126.2(7)
C5N6 N5N1 Pt3 114.7(6)
N5N1 C5N2 C5N3 123.2(10)
C5N2 C5N3 C5N4 121.3(10)
C5N5 C5N4 C5N3 113.8(9)
C5N5 C5N4 C4C 123.2(10)
C5N3 C5N4 C4C 123.0(10)
C5N6 C5N5 C5N4 122.2(9)
N5N1 C5N6 C5N5 120.4(9)
N5N1 C5N6 C6N6 117.1(8)
C5N5 C5N6 C6N6 122.3(8)
C7C C4C C5C 106.3(13)
C7C C4C C5N4 113.3(9)
C5C C4C C5N4 109.6(10)
C7C C4C C6C 109.4(11)
C5C C4C C6C 110.5(10)
C5N4 C4C C6C 107.8(10)
C6N2 N6N1 C6N6 117.3(9)
C6N2 N6N1 Pt3 127.3(7)
C6N6 N6N1 Pt3 115.3(6)
N6N1 C6N2 C6N3 124.0(11)
C6N4 C6N3 C6N2 120.7(11)
C6N3 C6N4 C6N5 116.1(11)
C6N3 C6N4 C8C 124.5(10)
C6N5 C6N4 C8C 119.4(10)
C6N6 C6N5 C6N4 121.0(10)
N6N1 C6N6 C6N5 120.6(9)
N6N1 C6N6 C5N6 115.9(8)
C6N5 C6N6 C5N6 123.5(9)
C11C C8C C10C 109.2(16)
C11C C8C C9C 113.2(16)
C10C C8C C9C 107.3(14)
C11C C8C C6N4 108.2(13)
C10C C8C C6N4 111.9(11)
C9C C8C C6N4 107.1(12)
C1D2 C1D1 C1D6 118.1(9)
C1D2 C1D1 C3A 121.4(9)
C1D6 C1D1 C3A 120.5(9)
C1D1 C1D2 C1D3 121.0(10)
C1D1 C1D2 C1D 120.5(10)
C1D3 C1D2 C1D 118.5(10)
C1D4 C1D3 C1D2 119.2(11)
C1D4 C1D3 C3B 120.1(9)
C1D2 C1D3 C3B 120.7(10)
C1D5 C1D4 C1D3 120.4(9)
C1D5 C1D4 C2D 122.1(10)
C1D3 C1D4 C2D 117.4(10)
C1D4 C1D5 C1D6 119.0(9)
C1D4 C1D5 C3C 119.1(9)
C1D6 C1D5 C3C 121.9(10)
C1D5 C1D6 C1D1 121.2(10)
C1D5 C1D6 C3D 119.7(9)
C1D1 C1D6 C3D 118.9(9)

loop_
_geom_bond_atom_site_label_1
_geom_bond_atom_site_label_2
_geom_bond_distance
Pt1 C2A 2.056(9)
Pt1 C1A 2.060(11)
Pt1 C3A 2.102(9)
Pt1 N2N1 2.146(8)
Pt1 N1N1 2.158(7)
Pt1 Br1 2.5990(12)
Pt2 C2B 2.032(10)
Pt2 C1B 2.057(10)
Pt2 C3B 2.097(11)
Pt2 N4N1 2.151(7)
Pt2 N3N1 2.170(8)
Pt2 Br2 2.5809(12)
Pt3 C2C 2.061(11)
Pt3 C3C 2.091(9)
Pt3 C1C 2.094(10)
Pt3 N6N1 2.171(8)
Pt3 N5N1 2.182(8)
Pt3 Br3 2.5825(12)
C3A C1D1 1.501(13)
N1N1 C1N2 1.316(13)
N1N1 C1N6 1.337(12)
C1N2 C1N3 1.373(14)
C1N3 C1N4 1.385(14)
C1N4 C1N5 1.376(14)
C1N4 C4A 1.555(13)
C1N5 C1N6 1.413(12)
C1N6 C2N6 1.480(14)
C4A C5A 1.533(16)
C4A C6A 1.545(16)
C4A C7A 1.567(14)
N2N1 C2N2 1.336(13)
N2N1 C2N6 1.365(12)
C2N2 C2N3 1.362(17)
C2N3 C2N4 1.366(16)
C2N4 C2N5 1.404(15)
C2N4 C8A 1.527(17)
C2N5 C2N6 1.393(15)
C8A C11A 1.52(2)
C8A C9A 1.554(19)
C8A C10A 1.57(2)
C3B C1D3 1.523(15)
N3N1 C3N2 1.327(12)
N3N1 C3N6 1.372(11)
C3N2 C3N3 1.335(13)
C3N3 C3N4 1.416(13)
C3N4 C3N5 1.391(13)
C3N4 C4B 1.528(13)
C3N5 C3N6 1.370(12)
C3N6 C4N6 1.468(12)
C4B C6B 1.504(15)
C4B C5B 1.538(14)
C4B C7B 1.551(14)
N4N1 C4N2 1.344(12)
N4N1 C4N6 1.357(11)
C4N2 C4N3 1.357(14)
C4N3 C4N4 1.410(14)
C4N4 C4N5 1.394(13)
C4N4 C8B 1.541(14)
C4N5 C4N6 1.383(12)
C8B C10B 1.495(15)
C8B C11B 1.507(16)
C8B C9B 1.535(15)
C3C C1D5 1.530(13)
N5N1 C5N2 1.317(13)
N5N1 C5N6 1.343(11)
C5N2 C5N3 1.340(15)
C5N3 C5N4 1.412(16)
C5N4 C5N5 1.397(13)
C5N4 C4C 1.523(15)
C5N5 C5N6 1.371(13)
C5N6 C6N6 1.472(13)
C4C C7C 1.485(19)
C4C C5C 1.499(17)
C4C C6C 1.547(15)
N6N1 C6N2 1.317(14)
N6N1 C6N6 1.354(12)
C6N2 C6N3 1.360(16)
C6N3 C6N4 1.346(16)
C6N4 C6N5 1.398(15)
C6N4 C8C 1.582(17)
C6N5 C6N6 1.376(13)
C8C C11C 1.46(2)
C8C C10C 1.52(2)
C8C C9C 1.576(19)
C1D1 C1D2 1.390(15)
C1D1 C1D6 1.416(13)
C1D2 C1D3 1.412(14)
C1D2 C1D 1.523(14)
C1D3 C1D4 1.401(15)
C1D4 C1D5 1.385(15)
C1D4 C2D 1.499(14)
C1D5 C1D6 1.414(13)
C1D6 C3D 1.498(15)
